data_4331221
loop_
_publ_author_name
'Tian Han'
'Wei Shi'
'Xiao-Ping Zhang'
'Lei-Lei Li'
'Peng Cheng'

_publ_section_title
;
 A Family of Binuclear Dysprosium(III) Radical Compounds with Magnetic
 Relaxation in ON and OFF States
;
_journal_name_full 'Inorganic Chemistry'
_journal_page_first 13009
_journal_page_last 13016
_journal_paper_doi 10.1021/ic3021244
_journal_volume 51
_journal_year 2012
_chemical_formula_sum 'C69 H45 Dy3 F54 N6 O26'
_chemical_formula_weight 2887.61
_chemical_name_systematic
; 
 ? 
;
_space_group_IT_number 15
_symmetry_cell_setting monoclinic
_symmetry_space_group_name_Hall '-C 2yc'
_symmetry_space_group_name_H-M 'C 1 2/c 1'
_atom_sites_solution_hydrogens geom
_atom_sites_solution_primary direct
_atom_sites_solution_secondary difmap
_audit_creation_method SHELXL-97
_cell_angle_alpha 90.00
_cell_angle_beta 91.195(3)
_cell_angle_gamma 90.00
_cell_formula_units_Z 4
_cell_length_a 22.6866(6)
_cell_length_b 13.0836(4)
_cell_length_c 32.5926(11)
_cell_measurement_reflns_used 8516
_cell_measurement_temperature 120(2)
_cell_measurement_theta_max 29.1378
_cell_measurement_theta_min 2.4951
_cell_volume 9672.1(5)
_computing_cell_refinement
;
CrysAlisPro, Agilent Technologies,
Version 1.171.35.19 (release 27-10-2011 CrysAlis171 .NET)
(compiled Oct 27 2011,15:02:11)
;
_computing_data_collection
;
CrysAlisPro, Agilent Technologies,
Version 1.171.35.19 (release 27-10-2011 CrysAlis171 .NET)
(compiled Oct 27 2011,15:02:11)
;
_computing_data_reduction
;
CrysAlisPro, Agilent Technologies,
Version 1.171.35.19 (release 27-10-2011 CrysAlis171 .NET)
(compiled Oct 27 2011,15:02:11)
;
_computing_structure_refinement 'SHELXL-97 (Sheldrick, 1997)'
_computing_structure_solution 'SHELXS-97 (Sheldrick, 1990)'
_diffrn_ambient_temperature 120(2)
_diffrn_measured_fraction_theta_full 0.999
_diffrn_measured_fraction_theta_max 0.999
_diffrn_measurement_device_type 'SuperNova, Single source at offset), Eos'
_diffrn_measurement_method '\w scans'
_diffrn_radiation_monochromator mirror
_diffrn_radiation_source 'SuperNova (Mo) x-ray Source'
_diffrn_radiation_type MoK\a
_diffrn_radiation_wavelength 0.71073
_diffrn_reflns_av_R_equivalents 0.0584
_diffrn_reflns_av_sigmaI/netI 0.0597
_diffrn_reflns_limit_h_max 26
_diffrn_reflns_limit_h_min -26
_diffrn_reflns_limit_k_max 14
_diffrn_reflns_limit_k_min -15
_diffrn_reflns_limit_l_max 38
_diffrn_reflns_limit_l_min -33
_diffrn_reflns_number 31806
_diffrn_reflns_theta_full 25.01
_diffrn_reflns_theta_max 25.01
_diffrn_reflns_theta_min 2.50
_exptl_absorpt_coefficient_mu 2.472
_exptl_absorpt_correction_T_max 0.781
_exptl_absorpt_correction_T_min 0.415
_exptl_absorpt_correction_type multi-scan
_exptl_crystal_colour blue
_exptl_crystal_density_diffrn 1.983
_exptl_crystal_description plate
_exptl_crystal_F_000 5572
_exptl_crystal_size_max 0.4
_exptl_crystal_size_mid 0.3
_exptl_crystal_size_min 0.1
_refine_diff_density_max 1.157
_refine_diff_density_min -1.301
_refine_diff_density_rms 0.129
_refine_ls_extinction_method none
_refine_ls_goodness_of_fit_ref 1.045
_refine_ls_hydrogen_treatment constr
_refine_ls_matrix_type full
_refine_ls_number_parameters 724
_refine_ls_number_reflns 8522
_refine_ls_number_restraints 48
_refine_ls_restrained_S_all 1.074
_refine_ls_R_factor_all 0.0751
_refine_ls_R_factor_gt 0.0509
_refine_ls_shift/su_max 0.001
_refine_ls_shift/su_mean 0.000
_refine_ls_structure_factor_coef Fsqd
_refine_ls_weighting_details 'calc w=1/[\s^2^(Fo^2^)+(0.0367P)^2^+101.0350P] where P=(Fo^2^+2Fc^2^)/3'
_refine_ls_weighting_scheme calc
_refine_ls_wR_factor_gt 0.1044
_refine_ls_wR_factor_ref 0.1151
_reflns_number_gt 6433
_reflns_number_total 8531
_reflns_threshold_expression >2sigma(I)
_cod_data_source_file ic3021244_si_002_3.cif
_cod_data_source_block 3
_cod_depositor_comments
;
The following automatic conversions were performed:

'_refine_ls_hydrogen_treatment' value 'constrained' was replaced with
the value 'constr' as specified in the replacement file
'src/cod-tools/trunk/data/replacement-values/replacement_values.lst'.

Automatic conversion script
Id: cif_fix_values 5376 2017-05-30 11:51:03Z andrius 
;
_cod_database_code 4331221

loop_
_symmetry_equiv_pos_as_xyz
'x, y, z'
'-x, y, -z+1/2'
'x+1/2, y+1/2, z'
'-x+1/2, y+1/2, -z+1/2'
'-x, -y, -z'
'x, -y, z-1/2'
'-x+1/2, -y+1/2, -z'
'x+1/2, -y+1/2, z-1/2'

loop_
_atom_site_label
_atom_site_type_symbol
_atom_site_fract_x
_atom_site_fract_y
_atom_site_fract_z
_atom_site_U_iso_or_equiv
_atom_site_adp_type
_atom_site_occupancy
_atom_site_symmetry_multiplicity
_atom_site_calc_flag
_atom_site_refinement_flags
C1 C -0.2019(3) 0.3134(6) -0.0954(2) 0.0270(16) Uani 1 1 d .
H1 H -0.166(3) 0.329(5) -0.077(2) 0.032 Uiso 1 1 d .
C2 C -0.1975(3) 0.3225(6) -0.1374(2) 0.0273(17) Uani 1 1 d .
H2 H -0.158(3) 0.348(6) -0.148(2) 0.033 Uiso 1 1 d .
C3 C -0.2460(3) 0.2997(6) -0.1622(2) 0.0267(16) Uani 1 1 d .
C4 C -0.2996(3) 0.2764(6) -0.1436(2) 0.0305(18) Uani 1 1 d .
H4 H -0.3333 0.2648 -0.1597 0.037 Uiso 1 1 calc R
C5 C -0.3021(3) 0.2707(6) -0.1015(2) 0.0287(17) Uani 1 1 d .
H5 H -0.3376 0.2565 -0.0889 0.034 Uiso 1 1 calc R
C6 C -0.2403(3) 0.2935(6) -0.2068(2) 0.0272(16) Uani 1 1 d .
C7 C -0.2072(3) 0.3184(6) -0.2748(2) 0.0343(19) Uani 1 1 d .
C8 C -0.2482(3) 0.2231(6) -0.2741(2) 0.0334(18) Uani 1 1 d .
C9 C -0.1471(3) 0.3012(7) -0.2928(2) 0.044(2) Uani 1 1 d .
H9A H -0.1262 0.2504 -0.2770 0.067 Uiso 1 1 calc R
H9B H -0.1253 0.3641 -0.2922 0.067 Uiso 1 1 calc R
H9C H -0.1517 0.2783 -0.3207 0.067 Uiso 1 1 calc R
C10 C -0.2365(3) 0.4120(6) -0.2942(2) 0.0374(19) Uani 1 1 d .
H10A H -0.2413 0.4014 -0.3232 0.056 Uiso 1 1 calc R
H10B H -0.2122 0.4710 -0.2893 0.056 Uiso 1 1 calc R
H10C H -0.2744 0.4225 -0.2823 0.056 Uiso 1 1 calc R
C11 C -0.2148(4) 0.1217(6) -0.2738(3) 0.051(2) Uani 1 1 d .
H11A H -0.1967 0.1117 -0.2999 0.077 Uiso 1 1 calc R
H11B H -0.2418 0.0668 -0.2689 0.077 Uiso 1 1 calc R
H11C H -0.1849 0.1229 -0.2525 0.077 Uiso 1 1 calc R
C12 C -0.2974(4) 0.2199(7) -0.3062(2) 0.046(2) Uani 1 1 d .
H12A H -0.3228 0.2779 -0.3027 0.069 Uiso 1 1 calc R
H12B H -0.3198 0.1582 -0.3031 0.069 Uiso 1 1 calc R
H12C H -0.2810 0.2218 -0.3331 0.069 Uiso 1 1 calc R
C13 C -0.3725(3) 0.0246(6) 0.0094(2) 0.0293(17) Uani 1 1 d .
C14 C -0.3919(3) -0.0001(6) -0.0293(2) 0.0359(19) Uani 1 1 d .
H14 H -0.4283 -0.0314 -0.0331 0.043 Uiso 1 1 calc R
C15 C -0.3577(4) 0.0212(8) -0.0627(3) 0.054(2) Uani 1 1 d U
C16 C -0.4140(4) 0.0107(7) 0.0458(3) 0.045(2) Uani 1 1 d .
C17 C -0.3826(5) -0.0048(11) -0.1053(3) 0.076(2) Uani 1 1 d U
C18 C -0.1746(4) -0.0522(7) 0.0579(2) 0.039(2) Uani 1 1 d .
C19 C -0.1620(4) -0.1346(6) 0.0326(3) 0.044(2) Uani 1 1 d .
H19 H -0.1400 -0.1892 0.0430 0.053 Uiso 1 1 calc R
C20 C -0.1818(3) -0.1362(6) -0.0079(2) 0.0364(19) Uani 1 1 d U
C21 C -0.1531(6) -0.0566(8) 0.1030(3) 0.068(3) Uani 1 1 d .
C22 C -0.1686(5) -0.2335(7) -0.0328(3) 0.049(2) Uani 1 1 d U
C23 C -0.1385(3) 0.0799(5) -0.0886(2) 0.0281(17) Uani 1 1 d .
C24 C -0.0877(3) 0.0993(7) -0.0655(2) 0.041(2) Uani 1 1 d .
H24 H -0.0509 0.0873 -0.0767 0.050 Uiso 1 1 calc R
C25 C -0.0917(3) 0.1367(7) -0.0258(3) 0.042(2) Uani 1 1 d .
C26 C -0.1331(3) 0.0373(6) -0.1322(2) 0.0302(17) Uani 1 1 d .
C27 C -0.0344(4) 0.1635(10) -0.0025(3) 0.065(3) Uani 1 1 d .
C28 C -0.4997(4) 0.2452(6) -0.1660(2) 0.040(2) Uani 1 1 d .
C29 C -0.4695(4) 0.3294(6) -0.1808(2) 0.042(2) Uani 1 1 d .
H29 H -0.4683 0.3892 -0.1654 0.051 Uiso 1 1 calc R
C30 C -0.4412(3) 0.3262(6) -0.2179(3) 0.039(2) Uani 1 1 d .
C31 C -0.5244(7) 0.2495(9) -0.1231(3) 0.082(4) Uani 1 1 d .
C32 C -0.4076(4) 0.4210(6) -0.2314(3) 0.043(2) Uani 1 1 d .
C33 C -0.5097(3) -0.1363(6) -0.2134(2) 0.0287(17) Uani 1 1 d .
C34 C -0.5000 -0.1888(8) -0.2500 0.038(3) Uani 1 2 d S
H34 H -0.5000 -0.2599 -0.2500 0.046 Uiso 1 2 calc SR
C35 C -0.5208(4) -0.2030(7) -0.1758(3) 0.045(2) Uani 1 1 d .
Dy1 Dy -0.235060(14) 0.09933(3) -0.013060(10) 0.02431(11) Uani 1 1 d .
Dy2 Dy -0.5000 0.10289(4) -0.2500 0.02676(13) Uani 1 2 d S
F1 F -0.3860(2) -0.0318(4) 0.07734(14) 0.0608(15) Uani 1 1 d .
F2 F -0.4321(2) 0.1019(5) 0.05782(17) 0.0702(17) Uani 1 1 d .
F3 F -0.4608(2) -0.0454(5) 0.03647(16) 0.0648(16) Uani 1 1 d .
F4 F -0.3748(4) 0.0630(8) -0.1315(2) 0.135(3) Uani 1 1 d U
F5 F -0.4377(2) -0.0326(6) -0.10646(16) 0.0827(19) Uani 1 1 d U
F6 F -0.3525(3) -0.0855(8) -0.1191(2) 0.134(3) Uani 1 1 d U
F7 F -0.1969(4) -0.0355(6) 0.12773(17) 0.110(3) Uani 1 1 d .
F8 F -0.1148(4) 0.0162(6) 0.1107(2) 0.110(3) Uani 1 1 d .
F9 F -0.1304(4) -0.1431(5) 0.1140(2) 0.129(3) Uani 1 1 d .
F10 F -0.1133(3) -0.2468(6) -0.0369(3) 0.130(4) Uani 1 1 d U
F11 F -0.1896(3) -0.3153(5) -0.0161(2) 0.100(2) Uani 1 1 d U
F12 F -0.1935(4) -0.2333(5) -0.0686(2) 0.127(3) Uani 1 1 d U
F13 F -0.0231(3) 0.0974(6) 0.0267(2) 0.116(3) Uani 1 1 d .
F14 F 0.0121(3) 0.1647(9) -0.0255(2) 0.158(5) Uani 1 1 d .
F15 F -0.0374(2) 0.2538(5) 0.01500(19) 0.0816(19) Uani 1 1 d .
F16 F -0.07716(19) 0.0325(4) -0.14468(13) 0.0471(12) Uani 1 1 d .
F17 F -0.1632(2) 0.0927(4) -0.15905(13) 0.0475(12) Uani 1 1 d .
F18 F -0.1540(2) -0.0576(4) -0.13400(14) 0.0497(13) Uani 1 1 d .
F19 F -0.5058(5) 0.1861(6) -0.09943(18) 0.142(4) Uani 1 1 d .
F20 F -0.5247(3) 0.3422(4) -0.10719(16) 0.0788(19) Uani 1 1 d .
F21 F -0.5862(4) 0.2260(7) -0.1270(2) 0.124(3) Uani 1 1 d .
F22 F -0.3520(2) 0.4170(4) -0.21791(19) 0.0694(17) Uani 1 1 d .
F23 F -0.4292(3) 0.5062(4) -0.2171(3) 0.112(3) Uani 1 1 d .
F24 F -0.4042(3) 0.4323(5) -0.2713(2) 0.102(3) Uani 1 1 d .
F25 F -0.4756(3) -0.2472(7) -0.1618(2) 0.137(4) Uani 1 1 d .
F26 F -0.5444(3) -0.1509(5) -0.14553(17) 0.0754(18) Uani 1 1 d .
F27 F -0.5634(3) -0.2712(6) -0.1833(2) 0.107(3) Uani 1 1 d .
N1 N -0.2533(3) 0.2856(4) -0.07905(17) 0.0275(14) Uani 1 1 d .
N2 N -0.2001(3) 0.3412(5) -0.22959(17) 0.0283(14) Uani 1 1 d .
N3 N -0.2732(3) 0.2317(5) -0.23135(17) 0.0314(15) Uani 1 1 d .
O1 O -0.2549(2) 0.2678(4) -0.03763(13) 0.0285(12) Uani 1 1 d .
O2 O -0.3230(2) 0.0611(4) 0.01927(14) 0.0324(12) Uani 1 1 d .
O3 O -0.3075(2) 0.0609(4) -0.06254(15) 0.0351(13) Uani 1 1 d .
O4 O -0.2019(2) 0.0270(4) 0.04876(15) 0.0360(13) Uani 1 1 d .
O5 O -0.2100(2) -0.0686(4) -0.02624(15) 0.0361(13) Uani 1 1 d .
O6 O -0.1368(2) 0.1499(4) -0.00520(15) 0.0365(13) Uani 1 1 d .
O7 O -0.19004(19) 0.0940(4) -0.07795(14) 0.0287(11) Uani 1 1 d .
O8 O -0.1624(2) 0.4049(4) -0.21571(16) 0.0414(14) Uani 1 1 d .
O9 O -0.3140(2) 0.1737(4) -0.21929(16) 0.0420(14) Uani 1 1 d .
O10 O -0.5073(2) 0.1611(4) -0.18372(16) 0.0379(13) Uani 1 1 d .
O11 O -0.4395(2) 0.2529(4) -0.24321(16) 0.0357(13) Uani 1 1 d .
O12 O -0.5086(2) -0.0437(4) -0.20769(15) 0.0332(12) Uani 1 1 d .
O13 O -0.4013(2) 0.0535(4) -0.24641(16) 0.0341(12) Uani 1 1 d .
H13A H -0.3940 0.0080 -0.2651 0.051 Uiso 1 1 d R
H13B H -0.3787 0.1061 -0.2504 0.051 Uiso 1 1 d R

loop_
_atom_site_aniso_label
_atom_site_aniso_U_11
_atom_site_aniso_U_22
_atom_site_aniso_U_33
_atom_site_aniso_U_23
_atom_site_aniso_U_13
_atom_site_aniso_U_12
C1 0.034(4) 0.026(4) 0.022(4) -0.001(3) 0.003(3) -0.002(3)
C2 0.025(4) 0.034(5) 0.024(4) 0.000(3) 0.000(3) 0.000(3)
C3 0.035(4) 0.027(4) 0.018(4) 0.003(3) 0.005(3) 0.007(3)
C4 0.033(4) 0.042(5) 0.017(4) 0.004(3) -0.005(3) 0.002(4)
C5 0.022(4) 0.040(5) 0.025(4) 0.000(3) 0.001(3) 0.008(3)
C6 0.030(4) 0.026(4) 0.026(4) -0.002(3) 0.002(3) 0.004(3)
C7 0.035(4) 0.045(5) 0.023(4) 0.002(4) 0.003(3) -0.001(4)
C8 0.046(5) 0.033(5) 0.021(4) -0.002(3) 0.000(3) -0.007(4)
C9 0.039(5) 0.064(6) 0.030(5) -0.007(4) 0.007(4) 0.003(4)
C10 0.041(4) 0.039(5) 0.032(4) 0.007(4) -0.001(4) -0.007(4)
C11 0.071(6) 0.040(6) 0.043(5) -0.005(4) 0.015(5) 0.008(5)
C12 0.045(5) 0.063(6) 0.031(5) -0.001(4) -0.001(4) -0.013(5)
C13 0.026(4) 0.029(4) 0.033(4) -0.002(3) 0.012(3) -0.002(3)
C14 0.023(4) 0.047(5) 0.038(5) -0.006(4) 0.002(3) -0.006(4)
C15 0.037(4) 0.097(6) 0.027(4) -0.015(4) 0.004(3) -0.016(4)
C16 0.039(5) 0.054(6) 0.043(5) 0.004(5) 0.014(4) -0.007(5)
C17 0.053(4) 0.132(5) 0.043(4) -0.019(4) 0.005(3) -0.031(4)
C18 0.049(5) 0.042(5) 0.026(4) 0.010(4) 0.001(4) 0.004(4)
C19 0.056(5) 0.033(5) 0.044(5) 0.009(4) 0.001(4) 0.014(4)
C20 0.037(4) 0.037(5) 0.036(5) 0.002(4) 0.013(4) 0.003(4)
C21 0.112(10) 0.050(7) 0.040(6) 0.008(5) -0.023(6) 0.026(7)
C22 0.078(7) 0.032(5) 0.038(5) 0.001(4) 0.017(5) 0.008(5)
C23 0.034(4) 0.024(4) 0.027(4) 0.002(3) 0.003(3) 0.002(3)
C24 0.028(4) 0.062(6) 0.034(5) -0.012(4) 0.004(3) 0.005(4)
C25 0.030(4) 0.053(6) 0.042(5) -0.002(4) -0.012(4) -0.001(4)
C26 0.030(4) 0.029(4) 0.033(4) 0.004(3) 0.006(3) 0.000(3)
C27 0.033(5) 0.107(10) 0.055(7) -0.027(7) -0.014(5) -0.004(6)
C28 0.063(6) 0.026(5) 0.032(5) 0.002(4) -0.001(4) 0.004(4)
C29 0.062(6) 0.031(5) 0.033(5) -0.007(4) -0.005(4) -0.001(4)
C30 0.026(4) 0.037(5) 0.053(6) 0.003(4) -0.005(4) 0.007(4)
C31 0.146(13) 0.062(8) 0.039(6) -0.020(6) 0.000(7) -0.008(8)
C32 0.036(5) 0.033(5) 0.061(6) -0.002(4) 0.002(4) -0.003(4)
C33 0.020(4) 0.034(5) 0.031(4) 0.006(3) 0.001(3) -0.003(3)
C34 0.029(6) 0.020(6) 0.066(8) 0.000 0.009(6) 0.000
C35 0.049(5) 0.032(5) 0.055(6) 0.012(4) 0.014(5) -0.006(4)
Dy1 0.02782(19) 0.0292(2) 0.01604(18) 0.00013(15) 0.00324(13) 0.00211(16)
Dy2 0.0283(3) 0.0260(3) 0.0261(3) 0.000 0.0051(2) 0.000
F1 0.059(3) 0.092(4) 0.032(3) 0.018(3) 0.011(2) -0.016(3)
F2 0.073(4) 0.076(4) 0.063(4) -0.008(3) 0.041(3) 0.007(3)
F3 0.045(3) 0.099(5) 0.051(3) 0.007(3) 0.011(2) -0.029(3)
F4 0.134(5) 0.211(7) 0.057(4) 0.043(4) -0.040(4) -0.112(5)
F5 0.048(3) 0.149(6) 0.052(3) -0.021(3) -0.004(3) -0.041(3)
F6 0.100(5) 0.204(8) 0.098(5) -0.093(5) -0.004(4) 0.004(5)
F7 0.177(8) 0.128(7) 0.026(3) 0.020(4) 0.014(4) 0.042(6)
F8 0.144(7) 0.109(6) 0.074(5) 0.001(4) -0.063(5) -0.005(5)
F9 0.250(10) 0.077(5) 0.058(4) 0.002(4) -0.061(5) 0.076(6)
F10 0.054(4) 0.147(7) 0.189(8) -0.125(6) 0.040(5) -0.006(4)
F11 0.141(6) 0.042(4) 0.120(6) -0.014(4) 0.050(5) -0.004(4)
F12 0.228(9) 0.072(5) 0.079(5) -0.040(4) -0.043(5) 0.067(5)
F13 0.109(6) 0.122(7) 0.113(6) -0.025(5) -0.078(5) 0.035(5)
F14 0.033(3) 0.332(14) 0.108(6) -0.105(8) 0.002(4) -0.024(5)
F15 0.063(4) 0.103(5) 0.078(4) -0.027(4) -0.023(3) -0.029(4)
F16 0.041(3) 0.064(3) 0.037(3) -0.006(2) 0.015(2) 0.002(2)
F17 0.059(3) 0.059(3) 0.025(2) 0.002(2) 0.003(2) 0.016(3)
F18 0.064(3) 0.042(3) 0.043(3) -0.011(2) 0.009(2) -0.012(3)
F19 0.323(13) 0.076(5) 0.029(4) 0.013(3) 0.023(5) 0.064(7)
F20 0.138(6) 0.060(4) 0.038(3) -0.020(3) 0.011(3) -0.002(4)
F21 0.153(8) 0.141(8) 0.081(5) -0.034(5) 0.056(5) -0.046(6)
F22 0.043(3) 0.064(4) 0.101(5) 0.027(3) -0.010(3) -0.017(3)
F23 0.085(5) 0.033(4) 0.222(9) 0.006(4) 0.078(5) 0.002(3)
F24 0.148(6) 0.090(5) 0.067(4) 0.034(4) -0.028(4) -0.073(5)
F25 0.072(4) 0.205(9) 0.138(6) 0.142(7) 0.052(4) 0.077(5)
F26 0.092(4) 0.085(4) 0.050(4) 0.020(3) 0.019(3) 0.000(4)
F27 0.140(6) 0.094(5) 0.088(5) 0.017(4) 0.020(4) -0.067(5)
N1 0.041(4) 0.024(3) 0.018(3) 0.002(2) 0.003(3) 0.000(3)
N2 0.029(3) 0.035(4) 0.021(3) 0.004(3) 0.002(3) -0.003(3)
N3 0.037(4) 0.036(4) 0.021(3) 0.005(3) 0.001(3) -0.002(3)
O1 0.043(3) 0.034(3) 0.009(2) 0.005(2) 0.003(2) 0.006(2)
O2 0.038(3) 0.036(3) 0.023(3) -0.003(2) 0.011(2) -0.004(3)
O3 0.027(3) 0.054(4) 0.025(3) -0.006(2) 0.005(2) -0.005(3)
O4 0.053(3) 0.034(3) 0.021(3) 0.004(2) -0.001(2) 0.014(3)
O5 0.048(3) 0.032(3) 0.028(3) 0.000(2) 0.005(3) 0.005(3)
O6 0.027(3) 0.054(4) 0.029(3) -0.007(3) -0.001(2) -0.001(3)
O7 0.023(3) 0.044(3) 0.019(3) 0.001(2) 0.004(2) -0.001(2)
O8 0.048(3) 0.045(4) 0.031(3) -0.001(3) 0.001(3) -0.021(3)
O9 0.040(3) 0.056(4) 0.030(3) -0.006(3) 0.006(2) -0.021(3)
O10 0.055(4) 0.026(3) 0.033(3) 0.001(2) 0.006(3) -0.005(3)
O11 0.031(3) 0.031(3) 0.045(3) -0.002(3) 0.001(2) 0.000(2)
O12 0.037(3) 0.030(3) 0.033(3) 0.000(2) 0.007(2) -0.001(3)
O13 0.029(3) 0.031(3) 0.042(3) -0.003(3) 0.003(2) 0.000(2)

loop_
_atom_type_symbol
_atom_type_description
_atom_type_scat_dispersion_real
_atom_type_scat_dispersion_imag
_atom_type_scat_source
C C 0.0033 0.0016 'International Tables Vol C Tables 4.2.6.8 and 6.1.1.4'
H H 0.0000 0.0000 'International Tables Vol C Tables 4.2.6.8 and 6.1.1.4'
Dy Dy -0.1892 4.4098 'International Tables Vol C Tables 4.2.6.8 and 6.1.1.4'
F F 0.0171 0.0103 'International Tables Vol C Tables 4.2.6.8 and 6.1.1.4'
N N 0.0061 0.0033 'International Tables Vol C Tables 4.2.6.8 and 6.1.1.4'
O O 0.0106 0.0060 'International Tables Vol C Tables 4.2.6.8 and 6.1.1.4'

loop_
_geom_angle_atom_site_label_1
_geom_angle_atom_site_label_2
_geom_angle_atom_site_label_3
_geom_angle
_geom_angle_site_symmetry_1
_geom_angle_site_symmetry_3
N1 C1 C2 119.8(7) . .
N1 C1 H1 120(4) . .
C2 C1 H1 120(4) . .
C1 C2 C3 119.2(7) . .
C1 C2 H2 117(4) . .
C3 C2 H2 124(4) . .
C2 C3 C4 118.8(6) . .
C2 C3 C6 120.3(6) . .
C4 C3 C6 120.7(7) . .
C5 C4 C3 119.6(7) . .
C5 C4 H4 120.2 . .
C3 C4 H4 120.2 . .
N1 C5 C4 119.4(6) . .
N1 C5 H5 120.3 . .
C4 C5 H5 120.3 . .
N2 C6 N3 108.9(6) . .
N2 C6 C3 126.8(7) . .
N3 C6 C3 124.1(6) . .
N2 C7 C9 109.3(6) . .
N2 C7 C10 106.5(6) . .
C9 C7 C10 110.3(7) . .
N2 C7 C8 101.3(6) . .
C9 C7 C8 115.5(7) . .
C10 C7 C8 113.2(6) . .
C12 C8 N3 110.5(6) . .
C12 C8 C11 109.8(7) . .
N3 C8 C11 104.6(6) . .
C12 C8 C7 116.4(7) . .
N3 C8 C7 100.8(6) . .
C11 C8 C7 113.5(7) . .
C7 C9 H9A 109.5 . .
C7 C9 H9B 109.5 . .
H9A C9 H9B 109.5 . .
C7 C9 H9C 109.5 . .
H9A C9 H9C 109.5 . .
H9B C9 H9C 109.5 . .
C7 C10 H10A 109.5 . .
C7 C10 H10B 109.5 . .
H10A C10 H10B 109.5 . .
C7 C10 H10C 109.5 . .
H10A C10 H10C 109.5 . .
H10B C10 H10C 109.5 . .
C8 C11 H11A 109.5 . .
C8 C11 H11B 109.5 . .
H11A C11 H11B 109.5 . .
C8 C11 H11C 109.5 . .
H11A C11 H11C 109.5 . .
H11B C11 H11C 109.5 . .
C8 C12 H12A 109.5 . .
C8 C12 H12B 109.5 . .
H12A C12 H12B 109.5 . .
C8 C12 H12C 109.5 . .
H12A C12 H12C 109.5 . .
H12B C12 H12C 109.5 . .
O2 C13 C14 126.5(7) . .
O2 C13 C16 113.9(7) . .
C14 C13 C16 119.6(7) . .
C13 C14 C15 120.5(7) . .
C13 C14 H14 119.8 . .
C15 C14 H14 119.8 . .
O3 C15 C14 127.4(8) . .
O3 C15 C17 114.5(7) . .
C14 C15 C17 118.1(8) . .
F3 C16 F1 108.4(7) . .
F3 C16 F2 108.4(7) . .
F1 C16 F2 107.2(8) . .
F3 C16 C13 113.0(7) . .
F1 C16 C13 111.0(7) . .
F2 C16 C13 108.7(7) . .
F4 C17 F5 109.2(11) . .
F4 C17 F6 104.6(10) . .
F5 C17 F6 105.4(10) . .
F4 C17 C15 114.2(10) . .
F5 C17 C15 115.1(8) . .
F6 C17 C15 107.3(10) . .
O4 C18 C19 127.9(8) . .
O4 C18 C21 113.9(8) . .
C19 C18 C21 118.1(8) . .
C20 C19 C18 120.6(8) . .
C20 C19 H19 119.7 . .
C18 C19 H19 119.7 . .
O5 C20 C19 127.2(8) . .
O5 C20 C22 116.0(7) . .
C19 C20 C22 116.8(8) . .
F9 C21 F8 109.0(10) . .
F9 C21 F7 108.1(10) . .
F8 C21 F7 103.6(9) . .
F9 C21 C18 114.5(9) . .
F8 C21 C18 110.6(9) . .
F7 C21 C18 110.4(9) . .
F10 C22 F12 108.6(8) . .
F10 C22 F11 107.6(9) . .
F12 C22 F11 103.1(9) . .
F10 C22 C20 111.7(8) . .
F12 C22 C20 112.9(8) . .
F11 C22 C20 112.5(7) . .
O7 C23 C24 126.9(7) . .
O7 C23 C26 114.1(6) . .
C24 C23 C26 119.1(6) . .
C23 C24 C25 119.9(7) . .
C23 C24 H24 120.0 . .
C25 C24 H24 120.0 . .
O6 C25 C24 128.4(7) . .
O6 C25 C27 113.5(8) . .
C24 C25 C27 118.1(8) . .
F17 C26 F18 107.7(6) . .
F17 C26 F16 107.7(6) . .
F18 C26 F16 106.3(6) . .
F17 C26 C23 111.4(6) . .
F18 C26 C23 110.2(6) . .
F16 C26 C23 113.2(6) . .
F14 C27 F13 106.2(10) . .
F14 C27 F15 106.7(10) . .
F13 C27 F15 106.8(9) . .
F14 C27 C25 113.9(8) . .
F13 C27 C25 111.1(9) . .
F15 C27 C25 111.7(9) . .
O10 C28 C29 127.0(8) . .
O10 C28 C31 114.0(8) . .
C29 C28 C31 119.0(8) . .
C30 C29 C28 121.4(8) . .
C30 C29 H29 119.3 . .
C28 C29 H29 119.3 . .
O11 C30 C29 128.0(8) . .
O11 C30 C32 113.9(7) . .
C29 C30 C32 118.1(8) . .
F19 C31 F20 112.8(10) . .
F19 C31 F21 103.8(12) . .
F20 C31 F21 102.6(11) . .
F19 C31 C28 115.7(11) . .
F20 C31 C28 113.6(10) . .
F21 C31 C28 106.8(9) . .
F23 C32 F24 106.6(8) . .
F23 C32 F22 106.1(8) . .
F24 C32 F22 104.9(7) . .
F23 C32 C30 113.4(7) . .
F24 C32 C30 114.7(7) . .
F22 C32 C30 110.5(7) . .
O12 C33 C34 127.8(8) . .
O12 C33 C35 116.4(7) . .
C34 C33 C35 115.8(7) . .
C33 C34 C33 121.1(10) . 2_454
C33 C34 H34 119.4 . .
C33 C34 H34 119.4 2_454 .
F25 C35 F26 107.8(9) . .
F25 C35 F27 110.0(9) . .
F26 C35 F27 100.3(7) . .
F25 C35 C33 114.0(7) . .
F26 C35 C33 112.3(7) . .
F27 C35 C33 111.5(8) . .
O5 Dy1 O2 95.51(18) . .
O5 Dy1 O3 80.73(19) . .
O2 Dy1 O3 70.67(17) . .
O5 Dy1 O6 93.00(19) . .
O2 Dy1 O6 146.71(17) . .
O3 Dy1 O6 142.59(17) . .
O5 Dy1 O4 72.51(18) . .
O2 Dy1 O4 77.65(18) . .
O3 Dy1 O4 135.90(19) . .
O6 Dy1 O4 74.38(19) . .
O5 Dy1 O7 72.16(18) . .
O2 Dy1 O7 141.89(17) . .
O3 Dy1 O7 71.77(16) . .
O6 Dy1 O7 71.21(16) . .
O4 Dy1 O7 128.39(17) . .
O5 Dy1 O1 149.47(16) . .
O2 Dy1 O1 101.14(17) . .
O3 Dy1 O1 80.92(18) . .
O6 Dy1 O1 86.99(18) . .
O4 Dy1 O1 135.97(17) . .
O7 Dy1 O1 79.01(16) . .
O5 Dy1 O1 147.06(17) . 7_455
O2 Dy1 O1 75.55(17) . 7_455
O3 Dy1 O1 123.59(17) . 7_455
O6 Dy1 O1 79.88(17) . 7_455
O4 Dy1 O1 74.61(16) . 7_455
O7 Dy1 O1 132.97(16) . 7_455
O1 Dy1 O1 62.87(17) . 7_455
O10 Dy2 O10 141.3(3) . 2_454
O10 Dy2 O13 92.93(18) . 2_454
O10 Dy2 O13 97.62(19) 2_454 2_454
O10 Dy2 O13 97.62(19) . .
O10 Dy2 O13 92.93(18) 2_454 .
O13 Dy2 O13 147.8(3) 2_454 .
O10 Dy2 O12 145.30(18) . 2_454
O10 Dy2 O12 73.35(17) 2_454 2_454
O13 Dy2 O12 80.66(18) 2_454 2_454
O13 Dy2 O12 73.40(18) . 2_454
O10 Dy2 O12 73.35(17) . .
O10 Dy2 O12 145.30(18) 2_454 .
O13 Dy2 O12 73.40(18) 2_454 .
O13 Dy2 O12 80.66(18) . .
O12 Dy2 O12 72.1(2) 2_454 .
O10 Dy2 O11 72.25(18) . .
O10 Dy2 O11 76.33(18) 2_454 .
O13 Dy2 O11 141.02(18) 2_454 .
O13 Dy2 O11 71.06(18) . .
O12 Dy2 O11 131.29(17) 2_454 .
O12 Dy2 O11 131.35(18) . .
O10 Dy2 O11 76.33(18) . 2_454
O10 Dy2 O11 72.25(18) 2_454 2_454
O13 Dy2 O11 71.06(18) 2_454 2_454
O13 Dy2 O11 141.02(18) . 2_454
O12 Dy2 O11 131.35(18) 2_454 2_454
O12 Dy2 O11 131.29(17) . 2_454
O11 Dy2 O11 70.5(2) . 2_454
C5 N1 C1 122.8(6) . .
C5 N1 O1 118.7(6) . .
C1 N1 O1 118.5(6) . .
O8 N2 C6 124.6(6) . .
O8 N2 C7 122.3(6) . .
C6 N2 C7 112.9(6) . .
O9 N3 C6 125.0(6) . .
O9 N3 C8 122.0(6) . .
C6 N3 C8 112.0(6) . .
N1 O1 Dy1 118.6(4) . .
N1 O1 Dy1 123.8(4) . 7_455
Dy1 O1 Dy1 117.13(17) . 7_455
C13 O2 Dy1 137.3(5) . .
C15 O3 Dy1 136.1(5) . .
C18 O4 Dy1 134.0(5) . .
C20 O5 Dy1 135.7(5) . .
C25 O6 Dy1 133.9(5) . .
C23 O7 Dy1 132.9(5) . .
C28 O10 Dy2 135.4(5) . .
C30 O11 Dy2 130.8(5) . .
C33 O12 Dy2 135.4(5) . .
Dy2 O13 H13A 110.6 . .
Dy2 O13 H13B 109.9 . .
H13A O13 H13B 108.4 . .

loop_
_geom_bond_atom_site_label_1
_geom_bond_atom_site_label_2
_geom_bond_distance
_geom_bond_site_symmetry_2
C1 N1 1.343(9) .
C1 C2 1.382(10) .
C1 H1 1.02(7) .
C2 C3 1.382(10) .
C2 H2 1.02(7) .
C3 C4 1.403(10) .
C3 C6 1.466(9) .
C4 C5 1.377(9) .
C4 H4 0.9300 .
C5 N1 1.328(9) .
C5 H5 0.9300 .
C6 N2 1.341(9) .
C6 N3 1.352(9) .
C7 N2 1.508(9) .
C7 C9 1.513(10) .
C7 C10 1.524(10) .
C7 C8 1.556(11) .
C8 C12 1.514(10) .
C8 N3 1.520(9) .
C8 C11 1.528(11) .
C9 H9A 0.9600 .
C9 H9B 0.9600 .
C9 H9C 0.9600 .
C10 H10A 0.9600 .
C10 H10B 0.9600 .
C10 H10C 0.9600 .
C11 H11A 0.9600 .
C11 H11B 0.9600 .
C11 H11C 0.9600 .
C12 H12A 0.9600 .
C12 H12B 0.9600 .
C12 H12C 0.9600 .
C13 O2 1.258(8) .
C13 C14 1.364(10) .
C13 C16 1.539(10) .
C14 C15 1.378(11) .
C14 H14 0.9300 .
C15 O3 1.252(9) .
C15 C17 1.527(13) .
C16 F3 1.320(9) .
C16 F1 1.321(10) .
C16 F2 1.325(10) .
C17 F4 1.247(14) .
C17 F5 1.301(11) .
C17 F6 1.340(15) .
C18 O4 1.241(9) .
C18 C19 1.389(12) .
C18 C21 1.540(12) .
C19 C20 1.386(11) .
C19 H19 0.9300 .
C20 O5 1.239(9) .
C20 C22 1.544(11) .
C21 F9 1.292(11) .
C21 F8 1.310(13) .
C21 F7 1.322(13) .
C22 F10 1.276(11) .
C22 F12 1.287(11) .
C22 F11 1.295(10) .
C23 O7 1.239(8) .
C23 C24 1.387(10) .
C23 C26 1.534(10) .
C24 C25 1.390(11) .
C24 H24 0.9300 .
C25 O6 1.247(9) .
C25 C27 1.532(11) .
C26 F17 1.317(8) .
C26 F18 1.330(8) .
C26 F16 1.342(8) .
C27 F14 1.308(11) .
C27 F13 1.307(13) .
C27 F15 1.314(12) .
C28 O10 1.252(9) .
C28 C29 1.388(11) .
C28 C31 1.521(13) .
C29 C30 1.381(11) .
C29 H29 0.9300 .
C30 O11 1.266(9) .
C30 C32 1.526(11) .
C31 F19 1.203(13) .
C31 F20 1.319(12) .
C31 F21 1.437(15) .
C32 F23 1.307(10) .
C32 F24 1.313(10) .
C32 F22 1.328(9) .
C33 O12 1.226(9) .
C33 C34 1.397(9) .
C33 C35 1.529(11) .
C34 C33 1.397(9) 2_454
C34 H34 0.9300 .
C35 F25 1.254(10) .
C35 F26 1.323(10) .
C35 F27 1.333(10) .
Dy1 O5 2.312(5) .
Dy1 O2 2.329(5) .
Dy1 O3 2.334(5) .
Dy1 O6 2.335(5) .
Dy1 O4 2.336(5) .
Dy1 O7 2.369(4) .
Dy1 O1 2.385(5) .
Dy1 O1 2.412(5) 7_455
Dy2 O10 2.300(5) .
Dy2 O10 2.300(5) 2_454
Dy2 O13 2.332(5) 2_454
Dy2 O13 2.332(5) .
Dy2 O12 2.373(5) 2_454
Dy2 O12 2.373(5) .
Dy2 O11 2.403(5) .
Dy2 O11 2.403(5) 2_454
N1 O1 1.371(7) .
N2 O8 1.271(7) .
N3 O9 1.266(7) .
O1 Dy1 2.412(5) 7_455
O13 H13A 0.8692 .
O13 H13B 0.8687 .

loop_
_geom_torsion_atom_site_label_1
_geom_torsion_atom_site_label_2
_geom_torsion_atom_site_label_3
_geom_torsion_atom_site_label_4
_geom_torsion
_geom_torsion_site_symmetry_1
_geom_torsion_site_symmetry_4
N1 C1 C2 C3 -2.0(11) . .
C1 C2 C3 C4 5.4(11) . .
C1 C2 C3 C6 -170.7(7) . .
C2 C3 C4 C5 -3.9(11) . .
C6 C3 C4 C5 172.2(7) . .
C3 C4 C5 N1 -1.2(11) . .
C2 C3 C6 N2 -25.9(11) . .
C4 C3 C6 N2 158.1(7) . .
C2 C3 C6 N3 149.3(7) . .
C4 C3 C6 N3 -26.8(11) . .
N2 C7 C8 C12 138.2(7) . .
C9 C7 C8 C12 -103.9(8) . .
C10 C7 C8 C12 24.5(9) . .
N2 C7 C8 N3 18.5(7) . .
C9 C7 C8 N3 136.5(6) . .
C10 C7 C8 N3 -95.1(7) . .
N2 C7 C8 C11 -92.8(7) . .
C9 C7 C8 C11 25.1(9) . .
C10 C7 C8 C11 153.5(7) . .
O2 C13 C14 C15 -4.7(14) . .
C16 C13 C14 C15 173.5(8) . .
C13 C14 C15 O3 1.6(16) . .
C13 C14 C15 C17 -177.9(10) . .
O2 C13 C16 F3 -167.6(7) . .
C14 C13 C16 F3 13.9(12) . .
O2 C13 C16 F1 -45.6(10) . .
C14 C13 C16 F1 136.0(8) . .
O2 C13 C16 F2 72.0(9) . .
C14 C13 C16 F2 -106.4(9) . .
O3 C15 C17 F4 -43.2(16) . .
C14 C15 C17 F4 136.3(11) . .
O3 C15 C17 F5 -170.8(10) . .
C14 C15 C17 F5 8.8(17) . .
O3 C15 C17 F6 72.2(13) . .
C14 C15 C17 F6 -108.2(11) . .
O4 C18 C19 C20 -1.8(14) . .
C21 C18 C19 C20 178.0(9) . .
C18 C19 C20 O5 2.0(14) . .
C18 C19 C20 C22 -176.7(8) . .
O4 C18 C21 F9 172.6(10) . .
C19 C18 C21 F9 -7.1(16) . .
O4 C18 C21 F8 -63.7(12) . .
C19 C18 C21 F8 116.5(10) . .
O4 C18 C21 F7 50.3(12) . .
C19 C18 C21 F7 -129.5(9) . .
O5 C20 C22 F10 117.3(9) . .
C19 C20 C22 F10 -63.9(11) . .
O5 C20 C22 F12 -5.4(12) . .
C19 C20 C22 F12 173.4(9) . .
O5 C20 C22 F11 -121.6(9) . .
C19 C20 C22 F11 57.2(12) . .
O7 C23 C24 C25 1.4(14) . .
C26 C23 C24 C25 -179.1(7) . .
C23 C24 C25 O6 5.7(15) . .
C23 C24 C25 C27 -176.1(9) . .
O7 C23 C26 F17 52.0(8) . .
C24 C23 C26 F17 -127.6(8) . .
O7 C23 C26 F18 -67.5(8) . .
C24 C23 C26 F18 112.9(8) . .
O7 C23 C26 F16 173.5(6) . .
C24 C23 C26 F16 -6.0(10) . .
O6 C25 C27 F14 -170.2(10) . .
C24 C25 C27 F14 11.3(16) . .
O6 C25 C27 F13 70.0(12) . .
C24 C25 C27 F13 -108.5(10) . .
O6 C25 C27 F15 -49.2(13) . .
C24 C25 C27 F15 132.3(9) . .
O10 C28 C29 C30 -2.9(14) . .
C31 C28 C29 C30 173.6(9) . .
C28 C29 C30 O11 2.0(13) . .
C28 C29 C30 C32 -178.4(8) . .
O10 C28 C31 F19 57.4(15) . .
C29 C28 C31 F19 -119.6(12) . .
O10 C28 C31 F20 -169.9(10) . .
C29 C28 C31 F20 13.2(16) . .
O10 C28 C31 F21 -57.6(12) . .
C29 C28 C31 F21 125.5(10) . .
O11 C30 C32 F23 150.9(8) . .
C29 C30 C32 F23 -28.8(12) . .
O11 C30 C32 F24 28.1(11) . .
C29 C30 C32 F24 -151.6(8) . .
O11 C30 C32 F22 -90.1(9) . .
C29 C30 C32 F22 90.2(9) . .
O12 C33 C34 C33 -3.4(6) . 2_454
C35 C33 C34 C33 178.9(7) . 2_454
O12 C33 C35 F25 -104.6(10) . .
C34 C33 C35 F25 73.4(10) . .
O12 C33 C35 F26 18.5(10) . .
C34 C33 C35 F26 -163.5(6) . .
O12 C33 C35 F27 130.2(8) . .
C34 C33 C35 F27 -51.8(9) . .
C4 C5 N1 C1 4.9(11) . .
C4 C5 N1 O1 -172.4(6) . .
C2 C1 N1 C5 -3.3(11) . .
C2 C1 N1 O1 174.0(6) . .
N3 C6 N2 O8 179.8(6) . .
C3 C6 N2 O8 -4.4(12) . .
N3 C6 N2 C7 4.6(8) . .
C3 C6 N2 C7 -179.6(7) . .
C9 C7 N2 O8 46.8(9) . .
C10 C7 N2 O8 -72.3(8) . .
C8 C7 N2 O8 169.1(6) . .
C9 C7 N2 C6 -137.9(7) . .
C10 C7 N2 C6 103.0(7) . .
C8 C7 N2 C6 -15.6(8) . .
N2 C6 N3 O9 178.0(6) . .
C3 C6 N3 O9 2.1(11) . .
N2 C6 N3 C8 9.3(8) . .
C3 C6 N3 C8 -166.6(6) . .
C12 C8 N3 O9 48.9(9) . .
C11 C8 N3 O9 -69.3(8) . .
C7 C8 N3 O9 172.7(6) . .
C12 C8 N3 C6 -142.0(7) . .
C11 C8 N3 C6 99.8(7) . .
C7 C8 N3 C6 -18.2(8) . .
C5 N1 O1 Dy1 87.7(6) . .
C1 N1 O1 Dy1 -89.7(6) . .
C5 N1 O1 Dy1 -100.0(6) . 7_455
C1 N1 O1 Dy1 82.6(7) . 7_455
O5 Dy1 O1 N1 1.9(6) . .
O2 Dy1 O1 N1 -119.9(4) . .
O3 Dy1 O1 N1 -51.8(4) . .
O6 Dy1 O1 N1 92.7(4) . .
O4 Dy1 O1 N1 156.4(4) . .
O7 Dy1 O1 N1 21.2(4) . .
O1 Dy1 O1 N1 172.9(6) 7_455 .
O5 Dy1 O1 Dy1 -171.0(3) . 7_455
O2 Dy1 O1 Dy1 67.3(2) . 7_455
O3 Dy1 O1 Dy1 135.3(2) . 7_455
O6 Dy1 O1 Dy1 -80.2(2) . 7_455
O4 Dy1 O1 Dy1 -16.4(4) . 7_455
O7 Dy1 O1 Dy1 -151.6(2) . 7_455
O1 Dy1 O1 Dy1 0.0 7_455 7_455
C14 C13 O2 Dy1 -5.2(13) . .
C16 C13 O2 Dy1 176.5(5) . .
O5 Dy1 O2 C13 -67.5(7) . .
O3 Dy1 O2 C13 10.6(7) . .
O6 Dy1 O2 C13 -171.6(6) . .
O4 Dy1 O2 C13 -138.2(7) . .
O7 Dy1 O2 C13 0.4(9) . .
O1 Dy1 O2 C13 86.8(7) . .
O1 Dy1 O2 C13 144.7(7) 7_455 .
C14 C15 O3 Dy1 11.6(17) . .
C17 C15 O3 Dy1 -168.9(7) . .
O5 Dy1 O3 C15 85.6(9) . .
O2 Dy1 O3 C15 -13.6(9) . .
O6 Dy1 O3 C15 168.4(8) . .
O4 Dy1 O3 C15 32.9(10) . .
O7 Dy1 O3 C15 159.8(9) . .
O1 Dy1 O3 C15 -118.9(9) . .
O1 Dy1 O3 C15 -70.2(9) 7_455 .
C19 C18 O4 Dy1 -10.8(14) . .
C21 C18 O4 Dy1 169.4(7) . .
O5 Dy1 O4 C18 14.4(7) . .
O2 Dy1 O4 C18 114.3(8) . .
O3 Dy1 O4 C18 69.8(8) . .
O6 Dy1 O4 C18 -83.9(7) . .
O7 Dy1 O4 C18 -34.3(8) . .
O1 Dy1 O4 C18 -152.4(7) . .
O1 Dy1 O4 C18 -167.5(8) 7_455 .
C19 C20 O5 Dy1 10.8(13) . .
C22 C20 O5 Dy1 -170.5(5) . .
O2 Dy1 O5 C20 -89.8(7) . .
O3 Dy1 O5 C20 -159.2(7) . .
O6 Dy1 O5 C20 58.0(7) . .
O4 Dy1 O5 C20 -14.6(7) . .
O7 Dy1 O5 C20 127.1(7) . .
O1 Dy1 O5 C20 147.1(6) . .
O1 Dy1 O5 C20 -18.0(9) 7_455 .
C24 C25 O6 Dy1 12.3(14) . .
C27 C25 O6 Dy1 -166.0(7) . .
O5 Dy1 O6 C25 48.5(8) . .
O2 Dy1 O6 C25 153.3(7) . .
O3 Dy1 O6 C25 -30.1(9) . .
O4 Dy1 O6 C25 119.4(8) . .
O7 Dy1 O6 C25 -21.5(7) . .
O1 Dy1 O6 C25 -100.9(8) . .
O1 Dy1 O6 C25 -163.9(8) 7_455 .
C24 C23 O7 Dy1 -25.7(12) . .
C26 C23 O7 Dy1 154.7(5) . .
O5 Dy1 O7 C23 -71.5(6) . .
O2 Dy1 O7 C23 -147.2(6) . .
O3 Dy1 O7 C23 -157.4(7) . .
O6 Dy1 O7 C23 28.1(6) . .
O4 Dy1 O7 C23 -22.7(7) . .
O1 Dy1 O7 C23 118.7(7) . .
O1 Dy1 O7 C23 83.3(7) 7_455 .
C29 C28 O10 Dy2 -17.2(14) . .
C31 C28 O10 Dy2 166.1(7) . .
O10 Dy2 O10 C28 -14.1(7) 2_454 .
O13 Dy2 O10 C28 -120.2(8) 2_454 .
O13 Dy2 O10 C28 90.3(8) . .
O12 Dy2 O10 C28 162.1(7) 2_454 .
O12 Dy2 O10 C28 168.1(8) . .
O11 Dy2 O10 C28 23.1(8) . .
O11 Dy2 O10 C28 -50.5(8) 2_454 .
C29 C30 O11 Dy2 16.9(12) . .
C32 C30 O11 Dy2 -162.7(5) . .
O10 Dy2 O11 C30 -22.2(6) . .
O10 Dy2 O11 C30 134.9(7) 2_454 .
O13 Dy2 O11 C30 49.7(7) 2_454 .
O13 Dy2 O11 C30 -127.1(7) . .
O12 Dy2 O11 C30 -172.4(6) 2_454 .
O12 Dy2 O11 C30 -69.1(7) . .
O11 Dy2 O11 C30 59.2(6) 2_454 .
C34 C33 O12 Dy2 6.8(11) . .
C35 C33 O12 Dy2 -175.6(5) . .
O10 Dy2 O12 C33 -179.7(7) . .
O10 Dy2 O12 C33 2.8(8) 2_454 .
O13 Dy2 O12 C33 82.0(7) 2_454 .
O13 Dy2 O12 C33 -78.8(7) . .
O12 Dy2 O12 C33 -3.3(6) 2_454 .
O11 Dy2 O12 C33 -133.1(6) . .
O11 Dy2 O12 C33 126.5(6) 2_454 .
